data_7704062
loop_
_publ_author_name
'Guzm\'an Santiago, Alexis J'
'Brown, Caleb A.'
'Sommer, Roger D.'
'Ison, Elon A.'

_publ_section_title
;
 Identification of key functionalization species in the
 Cp*Ir(III)-catalyzed-<i>ortho</i> halogenation of benzamides.
;
_journal_issue 45
_journal_name_full 'Dalton transactions (Cambridge, England : 2003)'
_journal_page_first 16166
_journal_page_last 16174
_journal_paper_doi 10.1039/d0dt00565g
_journal_volume 49
_journal_year 2020
_chemical_formula_moiety 'C6 H7 I N O4, C16 H36 N'
_chemical_formula_sum 'C22 H43 I N2 O4'
_chemical_formula_weight 526.48
_space_group_crystal_system triclinic
_space_group_IT_number 2
_space_group_name_Hall '-P 1'
_space_group_name_H-M_alt 'P -1'
_atom_sites_solution_hydrogens geom
_audit_creation_date 2020-01-22
_audit_creation_method
;
Olex2 1.3
(compiled Nov 21 2019 18:26:39 for OlexSys, GUI svn.r6003)
;
_audit_update_record
;
2020-02-06 deposited with the CCDC.	2020-04-13 downloaded from the CCDC.
;
_cell_angle_alpha 74.4690(10)
_cell_angle_beta 80.475(2)
_cell_angle_gamma 88.799(2)
_cell_formula_units_Z 4
_cell_length_a 7.9117(4)
_cell_length_b 15.8043(7)
_cell_length_c 21.3583(10)
_cell_measurement_reflns_used 9773
_cell_measurement_temperature 100.0
_cell_measurement_theta_max 32.1875
_cell_measurement_theta_min 2.676
_cell_volume 2536.9(2)
_computing_molecular_graphics 'Olex2 1.3 (Dolomanov et al., 2009)'
_computing_publication_material 'Olex2 1.3 (Dolomanov et al., 2009)'
_computing_structure_refinement 'SHELXL 2018/3 (Sheldrick, 2015)'
_computing_structure_solution 'SHELXT 2014/5 (Sheldrick, 2014)'
_diffrn_ambient_temperature 100.0
_diffrn_measured_fraction_theta_full 1.000
_diffrn_measured_fraction_theta_max 0.994
_diffrn_measurement_device_type 'Bruker-Nonius X8 Kappa APEX II'
_diffrn_measurement_method 'phi and omega scans'
_diffrn_radiation_type MoK\a
_diffrn_radiation_wavelength 0.71073
_diffrn_reflns_av_R_equivalents 0.0558
_diffrn_reflns_av_unetI/netI 0.0329
_diffrn_reflns_Laue_measured_fraction_full 1.000
_diffrn_reflns_Laue_measured_fraction_max 0.994
_diffrn_reflns_limit_h_max 13
_diffrn_reflns_limit_h_min -13
_diffrn_reflns_limit_k_max 26
_diffrn_reflns_limit_k_min -26
_diffrn_reflns_limit_l_max 35
_diffrn_reflns_limit_l_min -35
_diffrn_reflns_number 231113
_diffrn_reflns_point_group_measured_fraction_full 1.000
_diffrn_reflns_point_group_measured_fraction_max 0.994
_diffrn_reflns_theta_full 25.242
_diffrn_reflns_theta_max 36.490
_diffrn_reflns_theta_min 1.003
_diffrn_source 'fine-focus sealed tube'
_exptl_absorpt_coefficient_mu 1.290
_exptl_crystal_colour colorless
_exptl_crystal_density_diffrn 1.378
_exptl_crystal_description rod
_exptl_crystal_F_000 1096
_refine_diff_density_max 5.515
_refine_diff_density_min -1.061
_refine_diff_density_rms 0.147
_refine_ls_extinction_method none
_refine_ls_goodness_of_fit_ref 1.139
_refine_ls_hydrogen_treatment constr
_refine_ls_matrix_type full
_refine_ls_number_parameters 533
_refine_ls_number_reflns 24763
_refine_ls_number_restraints 1
_refine_ls_restrained_S_all 1.140
_refine_ls_R_factor_all 0.0616
_refine_ls_R_factor_gt 0.0437
_refine_ls_shift/su_max 0.001
_refine_ls_shift/su_mean 0.000
_refine_ls_structure_factor_coef Fsqd
_refine_ls_weighting_details 'w=1/[\s^2^(Fo^2^)+(0.0531P)^2^+2.0293P] where P=(Fo^2^+2Fc^2^)/3'
_refine_ls_weighting_scheme calc
_refine_ls_wR_factor_gt 0.1028
_refine_ls_wR_factor_ref 0.1123
_reflns_Friedel_coverage 0.000
_reflns_number_gt 19506
_reflns_number_total 24763
_reflns_threshold_expression 'I > 2\s(I)'
_cod_data_source_file d0dt00565g3.cif
_cod_data_source_block cab015_0m
_cod_depositor_comments 'Adding full bibliography for 7704061--7704063.cif.'
_cod_database_code 7704062
_shelx_shelxl_version_number 2018/3
_shelx_space_group_comment
;
The symmetry employed for this shelxl refinement is uniquely defined
by the following loop, which should always be used as a source of
symmetry information in preference to the above space-group names.
They are only intended as comments.
;
_olex2_refinement_description
;
1. Fixed Uiso
 At 1.2 times of:
  All C(H,H) groups
 At 1.5 times of:
  All C(H,H,H) groups
2. Restrained distances
 C35-C36 \\sim C34-C35
 with sigma of 0.02
3.a Secondary CH2 refined with riding coordinates:
 C2(H2A,H2B), C3(H3A,H3B), C24(H24A,H24B), C25(H25A,H25B), C7(H7A,H7B), C8(H8A,
 H8B), C9(H9A,H9B), C11(H11A,H11B), C12(H12A,H12B), C13(H13A,H13B), C15(H15A,
 H15B), C16(H16A,H16B), C17(H17A,H17B), C19(H19A,H19B), C20(H20A,H20B),
 C21(H21A,H21B), C29(H29A,H29B), C30(H30A,H30B), C31(H31A,H31B), C33(H33A,H33B),
  C34(H34A,H34B), C35(H35A,H35B), C37(H37A,H37B), C38(H38A,H38B), C39(H39A,
 H39B), C41(H41A,H41B), C42(H42A,H42B), C43(H43A,H43B)
3.b Idealised Me refined as rotating group:
 C6(H6A,H6B,H6C), C28(H28A,H28B,H28C), C10(H10A,H10B,H10C), C14(H14A,H14B,
 H14C), C18(H18A,H18B,H18C), C22(H22A,H22B,H22C), C32(H32A,H32B,H32C), C36(H36A,
 H36B,H36C), C40(H40A,H40B,H40C), C44(H44A,H44B,H44C)
;
_olex2_submission_special_instructions 'No special instructions were received'

loop_
_space_group_symop_operation_xyz
'x, y, z'
'-x, -y, -z'

loop_
_atom_site_label
_atom_site_type_symbol
_atom_site_fract_x
_atom_site_fract_y
_atom_site_fract_z
_atom_site_U_iso_or_equiv
_atom_site_adp_type
_atom_site_occupancy
_atom_site_site_symmetry_order
_atom_site_calc_flag
_atom_site_refinement_flags_posn
_atom_site_refinement_flags_adp
_atom_site_refinement_flags_occupancy
_atom_site_disorder_assembly
_atom_site_disorder_group
I1 I 1.06991(2) 0.45596(2) 0.27799(2) 0.01478(3) Uani 1 1 d . . . . .
O1 O 1.1691(2) 0.51355(10) 0.40699(8) 0.0202(3) Uani 1 1 d . . . . .
O2 O 0.9408(2) 0.25966(11) 0.39082(9) 0.0244(3) Uani 1 1 d . . . . .
O3 O 1.1101(2) 0.51154(12) 0.16568(8) 0.0236(3) Uani 1 1 d . . . . .
O4 O 1.0356(2) 0.64803(12) 0.16918(9) 0.0271(3) Uani 1 1 d . . . . .
N1 N 1.0559(2) 0.39565(11) 0.38257(8) 0.0150(3) Uani 1 1 d . . . . .
C1 C 1.1113(2) 0.43873(13) 0.42412(10) 0.0150(3) Uani 1 1 d . . . . .
C2 C 1.0884(3) 0.37883(14) 0.49349(10) 0.0190(4) Uani 1 1 d . . . . .
H2A H 1.012186 0.405272 0.524429 0.023 Uiso 1 1 calc R U . . .
H2B H 1.200147 0.366978 0.508786 0.023 Uiso 1 1 calc R U . . .
C3 C 1.0073(3) 0.29469(14) 0.48829(11) 0.0206(4) Uani 1 1 d . . . . .
H3A H 1.079864 0.243666 0.502605 0.025 Uiso 1 1 calc R U . . .
H3B H 0.892136 0.283310 0.515751 0.025 Uiso 1 1 calc R U . . .
C4 C 0.9954(3) 0.31163(13) 0.41575(10) 0.0165(3) Uani 1 1 d . . . . .
C5 C 1.0869(3) 0.59339(15) 0.13945(10) 0.0200(4) Uani 1 1 d . . . . .
C6 C 1.1257(4) 0.6200(2) 0.06484(12) 0.0361(6) Uani 1 1 d . . . . .
H6A H 1.239225 0.599383 0.050159 0.054 Uiso 1 1 calc R U . . .
H6B H 1.124120 0.684165 0.048637 0.054 Uiso 1 1 calc R U . . .
H6C H 1.038944 0.593774 0.047446 0.054 Uiso 1 1 calc R U . . .
I2 I -0.38542(2) -0.04680(2) 0.27929(2) 0.01464(3) Uani 1 1 d . . . . .
O5 O -0.5998(2) 0.01409(10) 0.40798(8) 0.0212(3) Uani 1 1 d . . . . .
O6 O -0.3482(3) -0.24297(11) 0.39265(9) 0.0263(3) Uani 1 1 d . . . . .
O7 O -0.3253(2) 0.00835(12) 0.16671(8) 0.0231(3) Uani 1 1 d . . . . .
O8 O -0.2689(2) 0.14458(12) 0.17197(9) 0.0269(3) Uani 1 1 d . . . . .
N3 N -0.4616(2) -0.10578(11) 0.38407(8) 0.0154(3) Uani 1 1 d . . . . .
C23 C -0.4265(3) -0.18984(13) 0.41752(10) 0.0177(3) Uani 1 1 d . . . . .
C24 C -0.4990(3) -0.20524(14) 0.48992(11) 0.0216(4) Uani 1 1 d . . . . .
H24A H -0.406416 -0.217861 0.516895 0.026 Uiso 1 1 calc R U . . .
H24B H -0.582685 -0.255168 0.504852 0.026 Uiso 1 1 calc R U . . .
C25 C -0.5860(3) -0.12019(14) 0.49528(10) 0.0201(4) Uani 1 1 d . . . . .
H25A H -0.710459 -0.130470 0.511685 0.024 Uiso 1 1 calc R U . . .
H25B H -0.535287 -0.094010 0.525370 0.024 Uiso 1 1 calc R U . . .
C26 C -0.5538(3) -0.06115(13) 0.42558(10) 0.0158(3) Uani 1 1 d . . . . .
C27 C -0.2908(3) 0.09056(16) 0.14154(10) 0.0213(4) Uani 1 1 d . . . . .
C28 C -0.2746(4) 0.1200(2) 0.06688(12) 0.0373(6) Uani 1 1 d . . . . .
H28A H -0.388736 0.121283 0.054527 0.056 Uiso 1 1 calc R U . . .
H28B H -0.203477 0.078794 0.047669 0.056 Uiso 1 1 calc R U . . .
H28C H -0.221201 0.178877 0.050332 0.056 Uiso 1 1 calc R U . . .
N2 N 0.5279(2) 0.65006(11) 0.23356(8) 0.0135(3) Uani 1 1 d . . . . .
C7 C 0.6455(3) 0.62434(13) 0.28503(9) 0.0150(3) Uani 1 1 d . . . . .
H7A H 0.763339 0.619300 0.262243 0.018 Uiso 1 1 calc R U . . .
H7B H 0.647466 0.672202 0.306806 0.018 Uiso 1 1 calc R U . . .
C8 C 0.5954(3) 0.53890(14) 0.33775(10) 0.0180(3) Uani 1 1 d . . . . .
H8A H 0.627774 0.488504 0.319363 0.022 Uiso 1 1 calc R U . . .
H8B H 0.469663 0.535822 0.352342 0.022 Uiso 1 1 calc R U . . .
C9 C 0.6858(3) 0.53375(14) 0.39644(10) 0.0186(3) Uani 1 1 d . . . . .
H9A H 0.648481 0.582494 0.416122 0.022 Uiso 1 1 calc R U . . .
H9B H 0.811185 0.540430 0.381207 0.022 Uiso 1 1 calc R U . . .
C10 C 0.6454(3) 0.44623(16) 0.44853(11) 0.0245(4) Uani 1 1 d . . . . .
H10A H 0.686413 0.398059 0.429563 0.037 Uiso 1 1 calc R U . . .
H10B H 0.521227 0.439385 0.463393 0.037 Uiso 1 1 calc R U . . .
H10C H 0.702602 0.445056 0.486089 0.037 Uiso 1 1 calc R U . . .
C11 C 0.3489(3) 0.67012(13) 0.26416(10) 0.0160(3) Uani 1 1 d . . . . .
H11A H 0.274605 0.681222 0.229941 0.019 Uiso 1 1 calc R U . . .
H11B H 0.301790 0.617405 0.299210 0.019 Uiso 1 1 calc R U . . .
C12 C 0.3392(3) 0.74801(17) 0.29357(14) 0.0282(5) Uani 1 1 d . . . . .
H12A H 0.370914 0.802780 0.258154 0.034 Uiso 1 1 calc R U . . .
H12B H 0.421100 0.740822 0.324911 0.034 Uiso 1 1 calc R U . . .
C13 C 0.1566(4) 0.75416(18) 0.32945(13) 0.0340(6) Uani 1 1 d . . . . .
H13A H 0.120790 0.696383 0.360609 0.041 Uiso 1 1 calc R U . . .
H13B H 0.156711 0.797431 0.355471 0.041 Uiso 1 1 calc R U . . .
C14 C 0.0279(4) 0.7809(3) 0.2833(2) 0.0497(9) Uani 1 1 d . . . . .
H14A H 0.058627 0.839640 0.254043 0.075 Uiso 1 1 calc R U . . .
H14B H -0.086616 0.781588 0.308998 0.075 Uiso 1 1 calc R U . . .
H14C H 0.028126 0.738787 0.256938 0.075 Uiso 1 1 calc R U . . .
C15 C 0.6131(3) 0.72917(13) 0.18169(10) 0.0176(3) Uani 1 1 d . . . . .
H15A H 0.727490 0.712181 0.162874 0.021 Uiso 1 1 calc R U . . .
H15B H 0.630937 0.775482 0.203456 0.021 Uiso 1 1 calc R U . . .
C16 C 0.5150(3) 0.76795(15) 0.12546(11) 0.0223(4) Uani 1 1 d . . . . .
H16A H 0.400043 0.785359 0.143401 0.027 Uiso 1 1 calc R U . . .
H16B H 0.499521 0.723075 0.102101 0.027 Uiso 1 1 calc R U . . .
C17 C 0.6122(4) 0.84833(16) 0.07694(12) 0.0288(5) Uani 1 1 d . . . . .
H17A H 0.536827 0.878627 0.045644 0.035 Uiso 1 1 calc R U . . .
H17B H 0.639078 0.889674 0.101700 0.035 Uiso 1 1 calc R U . . .
C18 C 0.7768(4) 0.82581(19) 0.03839(13) 0.0337(6) Uani 1 1 d . . . . .
H18A H 0.827037 0.878870 0.005513 0.050 Uiso 1 1 calc R U . . .
H18B H 0.752546 0.781768 0.016137 0.050 Uiso 1 1 calc R U . . .
H18C H 0.857677 0.802194 0.068531 0.050 Uiso 1 1 calc R U . . .
C19 C 0.5031(3) 0.57445(13) 0.20459(9) 0.0150(3) Uani 1 1 d . . . . .
H19A H 0.425525 0.593648 0.171798 0.018 Uiso 1 1 calc R U . . .
H19B H 0.443941 0.525560 0.240329 0.018 Uiso 1 1 calc R U . . .
C20 C 0.6632(3) 0.53880(13) 0.17155(10) 0.0165(3) Uani 1 1 d . . . . .
H20A H 0.749182 0.525381 0.201427 0.020 Uiso 1 1 calc R U . . .
H20B H 0.714110 0.583016 0.130724 0.020 Uiso 1 1 calc R U . . .
C21 C 0.6128(3) 0.45528(15) 0.15520(12) 0.0219(4) Uani 1 1 d . . . . .
H21A H 0.553511 0.413726 0.195940 0.026 Uiso 1 1 calc R U . . .
H21B H 0.530988 0.470347 0.123693 0.026 Uiso 1 1 calc R U . . .
C22 C 0.7653(3) 0.41031(17) 0.12568(14) 0.0293(5) Uani 1 1 d . . . . .
H22A H 0.818933 0.449232 0.083400 0.044 Uiso 1 1 calc R U . . .
H22B H 0.726474 0.355554 0.118749 0.044 Uiso 1 1 calc R U . . .
H22C H 0.848967 0.397174 0.155876 0.044 Uiso 1 1 calc R U . . .
N4 N 0.1876(2) 0.14715(10) 0.22991(8) 0.0128(3) Uani 1 1 d . . . . .
C29 C 0.0266(2) 0.12013(12) 0.28118(9) 0.0141(3) Uani 1 1 d . . . . .
H29A H 0.000947 0.167104 0.303835 0.017 Uiso 1 1 calc R U . . .
H29B H -0.070380 0.115933 0.258136 0.017 Uiso 1 1 calc R U . . .
C30 C 0.0363(3) 0.03364(13) 0.33296(10) 0.0167(3) Uani 1 1 d . . . . .
H30A H 0.151752 0.028033 0.345541 0.020 Uiso 1 1 calc R U . . .
H30B H 0.016512 -0.015937 0.314672 0.020 Uiso 1 1 calc R U . . .
C31 C -0.0987(3) 0.03032(13) 0.39347(10) 0.0180(3) Uani 1 1 d . . . . .
H31A H -0.213375 0.038698 0.380254 0.022 Uiso 1 1 calc R U . . .
H31B H -0.075981 0.078811 0.412445 0.022 Uiso 1 1 calc R U . . .
C32 C -0.0978(3) -0.05718(15) 0.44555(11) 0.0237(4) Uani 1 1 d . . . . .
H32A H -0.122650 -0.105170 0.427134 0.036 Uiso 1 1 calc R U . . .
H32B H -0.185246 -0.057341 0.483866 0.036 Uiso 1 1 calc R U . . .
H32C H 0.015255 -0.065230 0.459097 0.036 Uiso 1 1 calc R U . . .
C33 C 0.3361(3) 0.16595(13) 0.26190(9) 0.0151(3) Uani 1 1 d . . . . .
H33A H 0.348546 0.114550 0.299190 0.018 Uiso 1 1 calc R U . . .
H33B H 0.442960 0.172436 0.229317 0.018 Uiso 1 1 calc R U . . .
C34 C 0.3175(3) 0.24733(15) 0.28716(11) 0.0216(4) Uani 1 1 d D . . . .
H34A H 0.343484 0.300185 0.249487 0.026 Uiso 1 1 calc R U . . .
H34B H 0.197399 0.250629 0.308439 0.026 Uiso 1 1 calc R U . . .
C35 C 0.4357(4) 0.24688(19) 0.33615(15) 0.0385(7) Uani 1 1 d D . . . .
H35A H 0.422008 0.302393 0.349382 0.046 Uiso 1 1 calc R U . . .
H35B H 0.399182 0.198080 0.376036 0.046 Uiso 1 1 calc R U . . .
C36 C 0.6176(5) 0.2374(3) 0.31211(19) 0.0467(8) Uani 1 1 d D . . . .
H36A H 0.654767 0.284258 0.271778 0.070 Uiso 1 1 calc R U . . .
H36B H 0.634706 0.180185 0.302679 0.070 Uiso 1 1 calc R U . . .
H36C H 0.685127 0.241467 0.345804 0.070 Uiso 1 1 calc R U . . .
C37 C 0.2456(2) 0.07392(13) 0.19872(9) 0.0152(3) Uani 1 1 d . . . . .
H37A H 0.274584 0.023209 0.233650 0.018 Uiso 1 1 calc R U . . .
H37B H 0.352362 0.093929 0.166947 0.018 Uiso 1 1 calc R U . . .
C38 C 0.1196(3) 0.04204(14) 0.16307(10) 0.0173(3) Uani 1 1 d . . . . .
H38A H 0.084065 0.091946 0.129070 0.021 Uiso 1 1 calc R U . . .
H38B H 0.016155 0.015686 0.194682 0.021 Uiso 1 1 calc R U . . .
C39 C 0.2073(3) -0.02627(17) 0.13097(13) 0.0264(5) Uani 1 1 d . . . . .
H39A H 0.301869 0.002685 0.095664 0.032 Uiso 1 1 calc R U . . .
H39B H 0.257899 -0.071035 0.164302 0.032 Uiso 1 1 calc R U . . .
C40 C 0.0840(4) -0.07156(18) 0.10172(13) 0.0302(5) Uani 1 1 d . . . . .
H40A H 0.040253 -0.028168 0.066344 0.045 Uiso 1 1 calc R U . . .
H40B H -0.011875 -0.098667 0.136161 0.045 Uiso 1 1 calc R U . . .
H40C H 0.144443 -0.116956 0.083873 0.045 Uiso 1 1 calc R U . . .
C41 C 0.1433(3) 0.22826(13) 0.17967(9) 0.0154(3) Uani 1 1 d . . . . .
H41A H 0.107592 0.274281 0.202417 0.018 Uiso 1 1 calc R U . . .
H41B H 0.043859 0.213801 0.161382 0.018 Uiso 1 1 calc R U . . .
C42 C 0.2879(3) 0.26564(14) 0.12285(10) 0.0187(3) Uani 1 1 d . . . . .
H42A H 0.319082 0.222035 0.097405 0.022 Uiso 1 1 calc R U . . .
H42B H 0.390169 0.278128 0.140360 0.022 Uiso 1 1 calc R U . . .
C43 C 0.2319(3) 0.35001(15) 0.07780(11) 0.0241(4) Uani 1 1 d . . . . .
H43A H 0.129289 0.337206 0.060597 0.029 Uiso 1 1 calc R U . . .
H43B H 0.200101 0.393220 0.103547 0.029 Uiso 1 1 calc R U . . .
C44 C 0.3737(4) 0.38942(17) 0.02031(12) 0.0312(5) Uani 1 1 d . . . . .
H44A H 0.398802 0.348709 -0.007302 0.047 Uiso 1 1 calc R U . . .
H44B H 0.477070 0.399634 0.037221 0.047 Uiso 1 1 calc R U . . .
H44C H 0.336369 0.445283 -0.005986 0.047 Uiso 1 1 calc R U . . .

loop_
_atom_site_aniso_label
_atom_site_aniso_U_11
_atom_site_aniso_U_22
_atom_site_aniso_U_33
_atom_site_aniso_U_23
_atom_site_aniso_U_13
_atom_site_aniso_U_12
I1 0.01424(6) 0.01609(6) 0.01422(5) -0.00494(4) -0.00146(4) -0.00004(4)
O1 0.0233(7) 0.0152(6) 0.0215(7) -0.0056(5) -0.0005(6) -0.0050(5)
O2 0.0306(9) 0.0194(7) 0.0246(8) -0.0100(6) -0.0004(6) -0.0078(6)
O3 0.0254(8) 0.0301(8) 0.0151(6) -0.0066(6) -0.0025(6) 0.0031(6)
O4 0.0319(9) 0.0248(8) 0.0241(8) -0.0054(6) -0.0046(7) -0.0023(7)
N1 0.0165(7) 0.0142(7) 0.0140(7) -0.0038(5) -0.0014(5) -0.0016(5)
C1 0.0137(8) 0.0152(8) 0.0162(8) -0.0049(6) -0.0017(6) -0.0001(6)
C2 0.0236(10) 0.0176(8) 0.0158(8) -0.0034(7) -0.0051(7) -0.0005(7)
C3 0.0272(11) 0.0154(8) 0.0175(8) -0.0009(7) -0.0042(7) -0.0022(7)
C4 0.0168(8) 0.0146(8) 0.0175(8) -0.0044(6) -0.0010(6) -0.0005(6)
C5 0.0140(8) 0.0291(10) 0.0154(8) -0.0033(7) -0.0021(6) -0.0046(7)
C6 0.0408(15) 0.0459(16) 0.0158(10) -0.0013(10) 0.0006(9) -0.0009(12)
I2 0.01494(6) 0.01530(5) 0.01506(5) -0.00554(4) -0.00412(4) 0.00157(4)
O5 0.0275(8) 0.0161(6) 0.0208(7) -0.0054(5) -0.0060(6) 0.0059(6)
O6 0.0390(10) 0.0188(7) 0.0247(8) -0.0102(6) -0.0097(7) 0.0103(7)
O7 0.0247(8) 0.0293(8) 0.0163(7) -0.0085(6) -0.0024(6) -0.0010(6)
O8 0.0271(9) 0.0287(8) 0.0234(8) -0.0054(7) -0.0024(6) 0.0006(7)
N3 0.0182(8) 0.0124(6) 0.0157(7) -0.0029(5) -0.0044(6) 0.0020(5)
C23 0.0208(9) 0.0142(8) 0.0199(8) -0.0049(6) -0.0078(7) 0.0014(6)
C24 0.0289(11) 0.0157(8) 0.0176(9) -0.0009(7) -0.0027(7) -0.0005(7)
C25 0.0238(10) 0.0189(9) 0.0163(8) -0.0032(7) -0.0021(7) 0.0005(7)
C26 0.0157(8) 0.0154(8) 0.0167(8) -0.0050(6) -0.0031(6) -0.0004(6)
C27 0.0127(8) 0.0338(11) 0.0154(8) -0.0040(8) -0.0011(6) 0.0025(7)
C28 0.0406(16) 0.0495(17) 0.0159(10) -0.0005(10) -0.0016(9) 0.0014(13)
N2 0.0133(7) 0.0143(6) 0.0133(6) -0.0035(5) -0.0035(5) -0.0018(5)
C7 0.0153(8) 0.0162(8) 0.0139(7) -0.0027(6) -0.0051(6) -0.0019(6)
C8 0.0192(9) 0.0178(8) 0.0157(8) -0.0007(6) -0.0049(6) -0.0015(7)
C9 0.0189(9) 0.0211(9) 0.0147(8) -0.0024(7) -0.0041(6) 0.0033(7)
C10 0.0223(10) 0.0272(10) 0.0183(9) 0.0030(8) -0.0026(7) 0.0042(8)
C11 0.0154(8) 0.0174(8) 0.0162(8) -0.0061(6) -0.0030(6) 0.0009(6)
C12 0.0258(11) 0.0293(11) 0.0397(13) -0.0224(10) -0.0138(10) 0.0099(9)
C13 0.0474(16) 0.0249(11) 0.0238(11) -0.0061(9) 0.0089(10) 0.0083(10)
C14 0.0233(13) 0.066(2) 0.073(2) -0.045(2) -0.0033(14) 0.0089(14)
C15 0.0217(9) 0.0153(8) 0.0145(8) -0.0014(6) -0.0033(6) -0.0045(6)
C16 0.0258(10) 0.0226(9) 0.0164(8) 0.0000(7) -0.0059(7) -0.0019(8)
C17 0.0458(15) 0.0206(10) 0.0174(9) 0.0004(8) -0.0062(9) -0.0031(9)
C18 0.0435(16) 0.0347(13) 0.0202(10) -0.0051(9) 0.0003(10) -0.0143(11)
C19 0.0151(8) 0.0153(7) 0.0159(8) -0.0061(6) -0.0025(6) -0.0025(6)
C20 0.0172(8) 0.0170(8) 0.0162(8) -0.0063(6) -0.0016(6) -0.0022(6)
C21 0.0207(10) 0.0218(9) 0.0258(10) -0.0123(8) -0.0009(8) -0.0017(7)
C22 0.0273(12) 0.0286(11) 0.0381(13) -0.0196(10) -0.0056(10) 0.0045(9)
N4 0.0127(7) 0.0129(6) 0.0122(6) -0.0025(5) -0.0018(5) 0.0007(5)
C29 0.0142(8) 0.0138(7) 0.0133(7) -0.0026(6) -0.0006(6) 0.0011(6)
C30 0.0174(9) 0.0155(8) 0.0155(8) -0.0018(6) -0.0014(6) 0.0001(6)
C31 0.0204(9) 0.0179(8) 0.0137(8) -0.0021(6) -0.0005(6) -0.0040(7)
C32 0.0252(11) 0.0231(10) 0.0186(9) 0.0020(7) -0.0032(7) -0.0045(8)
C33 0.0146(8) 0.0157(8) 0.0148(7) -0.0021(6) -0.0048(6) -0.0014(6)
C34 0.0235(10) 0.0216(9) 0.0214(9) -0.0090(7) -0.0017(7) -0.0061(7)
C35 0.0583(19) 0.0262(12) 0.0377(14) -0.0084(11) -0.0267(14) -0.0032(12)
C36 0.0419(18) 0.0498(19) 0.057(2) -0.0210(16) -0.0231(16) 0.0057(14)
C37 0.0138(8) 0.0178(8) 0.0155(7) -0.0074(6) -0.0024(6) 0.0034(6)
C38 0.0158(8) 0.0214(9) 0.0172(8) -0.0088(7) -0.0044(6) 0.0025(7)
C39 0.0251(11) 0.0302(11) 0.0306(11) -0.0195(9) -0.0056(9) 0.0058(9)
C40 0.0364(14) 0.0322(12) 0.0298(12) -0.0193(10) -0.0097(10) 0.0026(10)
C41 0.0163(8) 0.0153(8) 0.0134(7) -0.0018(6) -0.0029(6) 0.0021(6)
C42 0.0189(9) 0.0213(9) 0.0131(8) -0.0009(6) -0.0010(6) -0.0006(7)
C43 0.0324(12) 0.0195(9) 0.0171(9) 0.0000(7) -0.0029(8) -0.0011(8)
C44 0.0471(16) 0.0263(11) 0.0159(9) -0.0006(8) 0.0003(9) -0.0117(10)

loop_
_atom_type_symbol
_atom_type_description
_atom_type_scat_dispersion_real
_atom_type_scat_dispersion_imag
_atom_type_scat_source
C C 0.0033 0.0016 'International Tables Vol C Tables 4.2.6.8 and 6.1.1.4'
H H 0.0000 0.0000 'International Tables Vol C Tables 4.2.6.8 and 6.1.1.4'
I I -0.4742 1.8119 'International Tables Vol C Tables 4.2.6.8 and 6.1.1.4'
N N 0.0061 0.0033 'International Tables Vol C Tables 4.2.6.8 and 6.1.1.4'
O O 0.0106 0.0060 'International Tables Vol C Tables 4.2.6.8 and 6.1.1.4'

loop_
_geom_angle_atom_site_label_1
_geom_angle_atom_site_label_2
_geom_angle_atom_site_label_3
_geom_angle
_geom_angle_site_symmetry_1
_geom_angle_site_symmetry_3
_geom_angle_publ_flag
N1 I1 O3 174.01(6) . . ?
C5 O3 I1 120.73(14) . . ?
C1 N1 I1 122.35(13) . . ?
C4 N1 I1 125.80(13) . . ?
C4 N1 C1 111.84(16) . . ?
O1 C1 N1 124.60(18) . . ?
O1 C1 C2 125.69(18) . . ?
N1 C1 C2 109.72(16) . . ?
C1 C2 H2A 110.9 . . ?
C1 C2 H2B 110.9 . . ?
C1 C2 C3 104.42(16) . . ?
H2A C2 H2B 108.9 . . ?
C3 C2 H2A 110.9 . . ?
C3 C2 H2B 110.9 . . ?
C2 C3 H3A 110.8 . . ?
C2 C3 H3B 110.8 . . ?
H3A C3 H3B 108.9 . . ?
C4 C3 C2 104.63(16) . . ?
C4 C3 H3A 110.8 . . ?
C4 C3 H3B 110.8 . . ?
O2 C4 N1 125.24(19) . . ?
O2 C4 C3 125.40(19) . . ?
N1 C4 C3 109.36(17) . . ?
O3 C5 C6 114.0(2) . . ?
O4 C5 O3 126.1(2) . . ?
O4 C5 C6 119.9(2) . . ?
C5 C6 H6A 109.5 . . ?
C5 C6 H6B 109.5 . . ?
C5 C6 H6C 109.5 . . ?
H6A C6 H6B 109.5 . . ?
H6A C6 H6C 109.5 . . ?
H6B C6 H6C 109.5 . . ?
N3 I2 O7 174.66(6) . . ?
C27 O7 I2 119.69(14) . . ?
C23 N3 I2 125.62(14) . . ?
C23 N3 C26 111.82(17) . . ?
C26 N3 I2 122.56(13) . . ?
O6 C23 N3 125.1(2) . . ?
O6 C23 C24 125.53(19) . . ?
N3 C23 C24 109.34(18) . . ?
C23 C24 H24A 110.8 . . ?
C23 C24 H24B 110.8 . . ?
C23 C24 C25 104.97(17) . . ?
H24A C24 H24B 108.8 . . ?
C25 C24 H24A 110.8 . . ?
C25 C24 H24B 110.8 . . ?
C24 C25 H25A 110.9 . . ?
C24 C25 H25B 110.9 . . ?
H25A C25 H25B 108.9 . . ?
C26 C25 C24 104.31(17) . . ?
C26 C25 H25A 110.9 . . ?
C26 C25 H25B 110.9 . . ?
O5 C26 N3 124.44(19) . . ?
O5 C26 C25 126.02(19) . . ?
N3 C26 C25 109.54(17) . . ?
O7 C27 C28 114.1(2) . . ?
O8 C27 O7 126.2(2) . . ?
O8 C27 C28 119.7(2) . . ?
C27 C28 H28A 109.5 . . ?
C27 C28 H28B 109.5 . . ?
C27 C28 H28C 109.5 . . ?
H28A C28 H28B 109.5 . . ?
H28A C28 H28C 109.5 . . ?
H28B C28 H28C 109.5 . . ?
C11 N2 C7 111.33(15) . . ?
C15 N2 C7 106.09(14) . . ?
C15 N2 C11 111.84(15) . . ?
C15 N2 C19 111.72(15) . . ?
C19 N2 C7 110.64(15) . . ?
C19 N2 C11 105.33(14) . . ?
N2 C7 H7A 108.5 . . ?
N2 C7 H7B 108.5 . . ?
H7A C7 H7B 107.5 . . ?
C8 C7 N2 114.93(16) . . ?
C8 C7 H7A 108.5 . . ?
C8 C7 H7B 108.5 . . ?
C7 C8 H8A 109.7 . . ?
C7 C8 H8B 109.7 . . ?
C7 C8 C9 109.96(17) . . ?
H8A C8 H8B 108.2 . . ?
C9 C8 H8A 109.7 . . ?
C9 C8 H8B 109.7 . . ?
C8 C9 H9A 109.4 . . ?
C8 C9 H9B 109.4 . . ?
C8 C9 C10 111.01(19) . . ?
H9A C9 H9B 108.0 . . ?
C10 C9 H9A 109.4 . . ?
C10 C9 H9B 109.4 . . ?
C9 C10 H10A 109.5 . . ?
C9 C10 H10B 109.5 . . ?
C9 C10 H10C 109.5 . . ?
H10A C10 H10B 109.5 . . ?
H10A C10 H10C 109.5 . . ?
H10B C10 H10C 109.5 . . ?
N2 C11 H11A 108.5 . . ?
N2 C11 H11B 108.5 . . ?
H11A C11 H11B 107.5 . . ?
C12 C11 N2 115.21(18) . . ?
C12 C11 H11A 108.5 . . ?
C12 C11 H11B 108.5 . . ?
C11 C12 H12A 109.7 . . ?
C11 C12 H12B 109.7 . . ?
C11 C12 C13 109.6(2) . . ?
H12A C12 H12B 108.2 . . ?
C13 C12 H12A 109.7 . . ?
C13 C12 H12B 109.7 . . ?
C12 C13 H13A 108.9 . . ?
C12 C13 H13B 108.9 . . ?
H13A C13 H13B 107.8 . . ?
C14 C13 C12 113.1(2) . . ?
C14 C13 H13A 108.9 . . ?
C14 C13 H13B 108.9 . . ?
C13 C14 H14A 109.5 . . ?
C13 C14 H14B 109.5 . . ?
C13 C14 H14C 109.5 . . ?
H14A C14 H14B 109.5 . . ?
H14A C14 H14C 109.5 . . ?
H14B C14 H14C 109.5 . . ?
N2 C15 H15A 108.4 . . ?
N2 C15 H15B 108.4 . . ?
N2 C15 C16 115.35(17) . . ?
H15A C15 H15B 107.5 . . ?
C16 C15 H15A 108.4 . . ?
C16 C15 H15B 108.4 . . ?
C15 C16 H16A 109.5 . . ?
C15 C16 H16B 109.5 . . ?
C15 C16 C17 110.50(19) . . ?
H16A C16 H16B 108.1 . . ?
C17 C16 H16A 109.5 . . ?
C17 C16 H16B 109.5 . . ?
C16 C17 H17A 108.9 . . ?
C16 C17 H17B 108.9 . . ?
H17A C17 H17B 107.7 . . ?
C18 C17 C16 113.5(2) . . ?
C18 C17 H17A 108.9 . . ?
C18 C17 H17B 108.9 . . ?
C17 C18 H18A 109.5 . . ?
C17 C18 H18B 109.5 . . ?
C17 C18 H18C 109.5 . . ?
H18A C18 H18B 109.5 . . ?
H18A C18 H18C 109.5 . . ?
H18B C18 H18C 109.5 . . ?
N2 C19 H19A 108.0 . . ?
N2 C19 H19B 108.0 . . ?
N2 C19 C20 117.01(16) . . ?
H19A C19 H19B 107.3 . . ?
C20 C19 H19A 108.0 . . ?
C20 C19 H19B 108.0 . . ?
C19 C20 H20A 110.0 . . ?
C19 C20 H20B 110.0 . . ?
C19 C20 C21 108.32(16) . . ?
H20A C20 H20B 108.4 . . ?
C21 C20 H20A 110.0 . . ?
C21 C20 H20B 110.0 . . ?
C20 C21 H21A 109.0 . . ?
C20 C21 H21B 109.0 . . ?
H21A C21 H21B 107.8 . . ?
C22 C21 C20 113.05(19) . . ?
C22 C21 H21A 109.0 . . ?
C22 C21 H21B 109.0 . . ?
C21 C22 H22A 109.5 . . ?
C21 C22 H22B 109.5 . . ?
C21 C22 H22C 109.5 . . ?
H22A C22 H22B 109.5 . . ?
H22A C22 H22C 109.5 . . ?
H22B C22 H22C 109.5 . . ?
C29 N4 C33 110.60(14) . . ?
C37 N4 C29 111.24(14) . . ?
C37 N4 C33 105.81(14) . . ?
C37 N4 C41 111.77(15) . . ?
C41 N4 C29 106.29(14) . . ?
C41 N4 C33 111.22(15) . . ?
N4 C29 H29A 108.5 . . ?
N4 C29 H29B 108.5 . . ?
H29A C29 H29B 107.5 . . ?
C30 C29 N4 115.25(15) . . ?
C30 C29 H29A 108.5 . . ?
C30 C29 H29B 108.5 . . ?
C29 C30 H30A 109.7 . . ?
C29 C30 H30B 109.7 . . ?
C29 C30 C31 109.74(16) . . ?
H30A C30 H30B 108.2 . . ?
C31 C30 H30A 109.7 . . ?
C31 C30 H30B 109.7 . . ?
C30 C31 H31A 109.4 . . ?
C30 C31 H31B 109.4 . . ?
C30 C31 C32 111.28(18) . . ?
H31A C31 H31B 108.0 . . ?
C32 C31 H31A 109.4 . . ?
C32 C31 H31B 109.4 . . ?
C31 C32 H32A 109.5 . . ?
C31 C32 H32B 109.5 . . ?
C31 C32 H32C 109.5 . . ?
H32A C32 H32B 109.5 . . ?
H32A C32 H32C 109.5 . . ?
H32B C32 H32C 109.5 . . ?
N4 C33 H33A 108.5 . . ?
N4 C33 H33B 108.5 . . ?
H33A C33 H33B 107.5 . . ?
C34 C33 N4 114.92(17) . . ?
C34 C33 H33A 108.5 . . ?
C34 C33 H33B 108.5 . . ?
C33 C34 H34A 109.2 . . ?
C33 C34 H34B 109.2 . . ?
H34A C34 H34B 107.9 . . ?
C35 C34 C33 112.0(2) . . ?
C35 C34 H34A 109.2 . . ?
C35 C34 H34B 109.2 . . ?
C34 C35 H35A 108.5 . . ?
C34 C35 H35B 108.5 . . ?
H35A C35 H35B 107.5 . . ?
C36 C35 C34 115.0(3) . . ?
C36 C35 H35A 108.5 . . ?
C36 C35 H35B 108.5 . . ?
C35 C36 H36A 109.5 . . ?
C35 C36 H36B 109.5 . . ?
C35 C36 H36C 109.5 . . ?
H36A C36 H36B 109.5 . . ?
H36A C36 H36C 109.5 . . ?
H36B C36 H36C 109.5 . . ?
N4 C37 H37A 108.1 . . ?
N4 C37 H37B 108.1 . . ?
N4 C37 C38 116.67(16) . . ?
H37A C37 H37B 107.3 . . ?
C38 C37 H37A 108.1 . . ?
C38 C37 H37B 108.1 . . ?
C37 C38 H38A 110.0 . . ?
C37 C38 H38B 110.0 . . ?
C37 C38 C39 108.31(17) . . ?
H38A C38 H38B 108.4 . . ?
C39 C38 H38A 110.0 . . ?
C39 C38 H38B 110.0 . . ?
C38 C39 H39A 109.1 . . ?
C38 C39 H39B 109.1 . . ?
H39A C39 H39B 107.9 . . ?
C40 C39 C38 112.4(2) . . ?
C40 C39 H39A 109.1 . . ?
C40 C39 H39B 109.1 . . ?
C39 C40 H40A 109.5 . . ?
C39 C40 H40B 109.5 . . ?
C39 C40 H40C 109.5 . . ?
H40A C40 H40B 109.5 . . ?
H40A C40 H40C 109.5 . . ?
H40B C40 H40C 109.5 . . ?
N4 C41 H41A 108.6 . . ?
N4 C41 H41B 108.6 . . ?
N4 C41 C42 114.80(16) . . ?
H41A C41 H41B 107.5 . . ?
C42 C41 H41A 108.6 . . ?
C42 C41 H41B 108.6 . . ?
C41 C42 H42A 109.7 . . ?
C41 C42 H42B 109.7 . . ?
C41 C42 C43 110.04(18) . . ?
H42A C42 H42B 108.2 . . ?
C43 C42 H42A 109.7 . . ?
C43 C42 H42B 109.7 . . ?
C42 C43 H43A 109.3 . . ?
C42 C43 H43B 109.3 . . ?
H43A C43 H43B 108.0 . . ?
C44 C43 C42 111.5(2) . . ?
C44 C43 H43A 109.3 . . ?
C44 C43 H43B 109.3 . . ?
C43 C44 H44A 109.5 . . ?
C43 C44 H44B 109.5 . . ?
C43 C44 H44C 109.5 . . ?
H44A C44 H44B 109.5 . . ?
H44A C44 H44C 109.5 . . ?
H44B C44 H44C 109.5 . . ?

loop_
_geom_bond_atom_site_label_1
_geom_bond_atom_site_label_2
_geom_bond_distance
_geom_bond_site_symmetry_2
_geom_bond_publ_flag
I1 O3 2.2929(16) . ?
I1 N1 2.1661(17) . ?
O1 C1 1.215(2) . ?
O2 C4 1.212(3) . ?
O3 C5 1.287(3) . ?
O4 C5 1.228(3) . ?
N1 C1 1.381(3) . ?
N1 C4 1.380(3) . ?
C1 C2 1.514(3) . ?
C2 H2A 0.9900 . ?
C2 H2B 0.9900 . ?
C2 C3 1.526(3) . ?
C3 H3A 0.9900 . ?
C3 H3B 0.9900 . ?
C3 C4 1.519(3) . ?
C5 C6 1.515(3) . ?
C6 H6A 0.9800 . ?
C6 H6B 0.9800 . ?
C6 H6C 0.9800 . ?
I2 O7 2.2988(16) . ?
I2 N3 2.1680(17) . ?
O5 C26 1.215(2) . ?
O6 C23 1.216(3) . ?
O7 C27 1.282(3) . ?
O8 C27 1.234(3) . ?
N3 C23 1.377(3) . ?
N3 C26 1.384(3) . ?
C23 C24 1.513(3) . ?
C24 H24A 0.9900 . ?
C24 H24B 0.9900 . ?
C24 C25 1.521(3) . ?
C25 H25A 0.9900 . ?
C25 H25B 0.9900 . ?
C25 C26 1.514(3) . ?
C27 C28 1.521(3) . ?
C28 H28A 0.9800 . ?
C28 H28B 0.9800 . ?
C28 H28C 0.9800 . ?
N2 C7 1.524(2) . ?
N2 C11 1.523(3) . ?
N2 C15 1.514(3) . ?
N2 C19 1.515(2) . ?
C7 H7A 0.9900 . ?
C7 H7B 0.9900 . ?
C7 C8 1.519(3) . ?
C8 H8A 0.9900 . ?
C8 H8B 0.9900 . ?
C8 C9 1.526(3) . ?
C9 H9A 0.9900 . ?
C9 H9B 0.9900 . ?
C9 C10 1.526(3) . ?
C10 H10A 0.9800 . ?
C10 H10B 0.9800 . ?
C10 H10C 0.9800 . ?
C11 H11A 0.9900 . ?
C11 H11B 0.9900 . ?
C11 C12 1.520(3) . ?
C12 H12A 0.9900 . ?
C12 H12B 0.9900 . ?
C12 C13 1.533(4) . ?
C13 H13A 0.9900 . ?
C13 H13B 0.9900 . ?
C13 C14 1.509(5) . ?
C14 H14A 0.9800 . ?
C14 H14B 0.9800 . ?
C14 H14C 0.9800 . ?
C15 H15A 0.9900 . ?
C15 H15B 0.9900 . ?
C15 C16 1.521(3) . ?
C16 H16A 0.9900 . ?
C16 H16B 0.9900 . ?
C16 C17 1.533(3) . ?
C17 H17A 0.9900 . ?
C17 H17B 0.9900 . ?
C17 C18 1.511(4) . ?
C18 H18A 0.9800 . ?
C18 H18B 0.9800 . ?
C18 H18C 0.9800 . ?
C19 H19A 0.9900 . ?
C19 H19B 0.9900 . ?
C19 C20 1.519(3) . ?
C20 H20A 0.9900 . ?
C20 H20B 0.9900 . ?
C20 C21 1.529(3) . ?
C21 H21A 0.9900 . ?
C21 H21B 0.9900 . ?
C21 C22 1.520(3) . ?
C22 H22A 0.9800 . ?
C22 H22B 0.9800 . ?
C22 H22C 0.9800 . ?
N4 C29 1.521(2) . ?
N4 C33 1.524(2) . ?
N4 C37 1.511(2) . ?
N4 C41 1.512(2) . ?
C29 H29A 0.9900 . ?
C29 H29B 0.9900 . ?
C29 C30 1.520(3) . ?
C30 H30A 0.9900 . ?
C30 H30B 0.9900 . ?
C30 C31 1.524(3) . ?
C31 H31A 0.9900 . ?
C31 H31B 0.9900 . ?
C31 C32 1.526(3) . ?
C32 H32A 0.9800 . ?
C32 H32B 0.9800 . ?
C32 H32C 0.9800 . ?
C33 H33A 0.9900 . ?
C33 H33B 0.9900 . ?
C33 C34 1.518(3) . ?
C34 H34A 0.9900 . ?
C34 H34B 0.9900 . ?
C34 C35 1.513(3) . ?
C35 H35A 0.9900 . ?
C35 H35B 0.9900 . ?
C35 C36 1.465(5) . ?
C36 H36A 0.9800 . ?
C36 H36B 0.9800 . ?
C36 H36C 0.9800 . ?
C37 H37A 0.9900 . ?
C37 H37B 0.9900 . ?
C37 C38 1.518(3) . ?
C38 H38A 0.9900 . ?
C38 H38B 0.9900 . ?
C38 C39 1.525(3) . ?
C39 H39A 0.9900 . ?
C39 H39B 0.9900 . ?
C39 C40 1.525(3) . ?
C40 H40A 0.9800 . ?
C40 H40B 0.9800 . ?
C40 H40C 0.9800 . ?
C41 H41A 0.9900 . ?
C41 H41B 0.9900 . ?
C41 C42 1.522(3) . ?
C42 H42A 0.9900 . ?
C42 H42B 0.9900 . ?
C42 C43 1.526(3) . ?
C43 H43A 0.9900 . ?
C43 H43B 0.9900 . ?
C43 C44 1.522(3) . ?
C44 H44A 0.9800 . ?
C44 H44B 0.9800 . ?
C44 H44C 0.9800 . ?

loop_
_geom_torsion_atom_site_label_1
_geom_torsion_atom_site_label_2
_geom_torsion_atom_site_label_3
_geom_torsion_atom_site_label_4
_geom_torsion
_geom_torsion_site_symmetry_1
_geom_torsion_site_symmetry_2
_geom_torsion_site_symmetry_3
_geom_torsion_site_symmetry_4
_geom_torsion_publ_flag
I1 O3 C5 O4 -3.5(3) . . . . ?
I1 O3 C5 C6 177.66(17) . . . . ?
I1 N1 C1 O1 1.4(3) . . . . ?
I1 N1 C1 C2 -178.75(13) . . . . ?
I1 N1 C4 O2 -0.2(3) . . . . ?
I1 N1 C4 C3 179.97(14) . . . . ?
O1 C1 C2 C3 178.4(2) . . . . ?
N1 C1 C2 C3 -1.4(2) . . . . ?
C1 N1 C4 O2 -179.3(2) . . . . ?
C1 N1 C4 C3 0.9(2) . . . . ?
C1 C2 C3 C4 1.8(2) . . . . ?
C2 C3 C4 O2 178.4(2) . . . . ?
C2 C3 C4 N1 -1.7(2) . . . . ?
C4 N1 C1 O1 -179.5(2) . . . . ?
C4 N1 C1 C2 0.3(2) . . . . ?
I2 O7 C27 O8 7.8(3) . . . . ?
I2 O7 C27 C28 -173.05(17) . . . . ?
I2 N3 C23 O6 -0.4(3) . . . . ?
I2 N3 C23 C24 179.06(14) . . . . ?
I2 N3 C26 O5 -0.3(3) . . . . ?
I2 N3 C26 C25 -179.87(13) . . . . ?
O6 C23 C24 C25 -179.2(2) . . . . ?
N3 C23 C24 C25 1.3(2) . . . . ?
C23 N3 C26 O5 179.7(2) . . . . ?
C23 N3 C26 C25 0.1(2) . . . . ?
C23 C24 C25 C26 -1.2(2) . . . . ?
C24 C25 C26 O5 -178.8(2) . . . . ?
C24 C25 C26 N3 0.7(2) . . . . ?
C26 N3 C23 O6 179.6(2) . . . . ?
C26 N3 C23 C24 -1.0(2) . . . . ?
N2 C7 C8 C9 -163.11(17) . . . . ?
N2 C11 C12 C13 -173.50(18) . . . . ?
N2 C15 C16 C17 179.02(19) . . . . ?
N2 C19 C20 C21 171.69(17) . . . . ?
C7 N2 C11 C12 63.2(2) . . . . ?
C7 N2 C15 C16 -178.62(18) . . . . ?
C7 N2 C19 C20 -58.3(2) . . . . ?
C7 C8 C9 C10 -176.86(18) . . . . ?
C11 N2 C7 C8 65.4(2) . . . . ?
C11 N2 C15 C16 -57.1(2) . . . . ?
C11 N2 C19 C20 -178.75(16) . . . . ?
C11 C12 C13 C14 -69.4(3) . . . . ?
C15 N2 C7 C8 -172.72(17) . . . . ?
C15 N2 C11 C12 -55.3(2) . . . . ?
C15 N2 C19 C20 59.6(2) . . . . ?
C15 C16 C17 C18 68.9(3) . . . . ?
C19 N2 C7 C8 -51.4(2) . . . . ?
C19 N2 C11 C12 -176.81(18) . . . . ?
C19 N2 C15 C16 60.7(2) . . . . ?
C19 C20 C21 C22 -176.4(2) . . . . ?
N4 C29 C30 C31 159.23(16) . . . . ?
N4 C33 C34 C35 161.9(2) . . . . ?
N4 C37 C38 C39 175.70(18) . . . . ?
N4 C41 C42 C43 -176.62(17) . . . . ?
C29 N4 C33 C34 -68.7(2) . . . . ?
C29 N4 C37 C38 59.8(2) . . . . ?
C29 N4 C41 C42 -179.16(16) . . . . ?
C29 C30 C31 C32 177.74(17) . . . . ?
C33 N4 C29 C30 -65.4(2) . . . . ?
C33 N4 C37 C38 179.92(16) . . . . ?
C33 N4 C41 C42 60.4(2) . . . . ?
C33 C34 C35 C36 55.8(3) . . . . ?
C37 N4 C29 C30 51.8(2) . . . . ?
C37 N4 C33 C34 170.77(16) . . . . ?
C37 N4 C41 C42 -57.6(2) . . . . ?
C37 C38 C39 C40 172.2(2) . . . . ?
C41 N4 C29 C30 173.71(16) . . . . ?
C41 N4 C33 C34 49.2(2) . . . . ?
C41 N4 C37 C38 -58.9(2) . . . . ?
C41 C42 C43 C44 179.94(19) . . . . ?
